data_2003975
loop_
_publ_author_name
'Fujii, I.'
'Hirayama, N.'
'Aoyama, N.'
'Miike, A.'

_publ_section_title
;
 Bis[4-(dimethylamino)phenyl](<i>N</i>-methylcarbamoyl)amine,
 C~18~H~24~N~4~O
;
_journal_issue 10
_journal_name_full 'Acta Crystallographica Section C'
_journal_page_first 2198
_journal_page_last 2200
_journal_paper_doi 10.1107/S0108270195006196
_journal_volume 51
_journal_year 1995
_chemical_formula_sum 'C18 H24 N4 O'
_chemical_formula_weight 312.41
_space_group_IT_number 14
_symmetry_cell_setting monoclinic
_symmetry_space_group_name_Hall '-P 2yn'
_symmetry_space_group_name_H-M 'P 1 21/n 1'
_atom_type_scat_source IntTabIV
_cell_angle_alpha 90
_cell_angle_beta 99.91(2)
_cell_angle_gamma 90
_cell_formula_units_Z 8
_cell_length_a 21.811(7)
_cell_length_b 10.177(1)
_cell_length_c 16.006(2)
_cell_measurement_reflns_used 25
_cell_measurement_temperature 298(2)
_cell_measurement_theta_max 35
_cell_measurement_theta_min 30
_cell_volume 3499.8(13)
_computing_cell_refinement 'CAD-4 Software'
_computing_data_collection 'CAD-4 Software (Enraf-Nonius, 1989)'
_computing_data_reduction 'CAD-4 Software'
_computing_molecular_graphics 'ORTEPII (Johnson, 1976)'
_computing_structure_refinement
;
TEXSAN (Molecular Structure Corporation, 1992)
;
_computing_structure_solution 'SAPI91 (Fan, 1991)'
_diffrn_measurement_device 'Enraf-Nonius CAD-4 Turbo'
_diffrn_measurement_method \w/2\q
_diffrn_radiation_type CuK\a
_diffrn_radiation_wavelength 1.54184
_diffrn_reflns_av_R_equivalents 0.073
_diffrn_reflns_limit_h_max 24
_diffrn_reflns_limit_h_min 0
_diffrn_reflns_limit_k_max 0
_diffrn_reflns_limit_k_min -11
_diffrn_reflns_limit_l_max 17
_diffrn_reflns_limit_l_min -17
_diffrn_reflns_number 5558
_diffrn_reflns_theta_max 59.98
_diffrn_standards_decay_% -10.8
_diffrn_standards_interval_time 50
_diffrn_standards_number 3
_exptl_absorpt_coefficient_mu 0.602
_exptl_absorpt_correction_type none
_exptl_crystal_colour yellow
_exptl_crystal_density_diffrn 1.186
_exptl_crystal_density_method none
_exptl_crystal_description prism
_exptl_crystal_size_max 0.5
_exptl_crystal_size_mid 0.4
_exptl_crystal_size_min 0.3
_refine_diff_density_max 0.18
_refine_diff_density_min -0.20
_refine_ls_extinction_coef 3.86E-6
_refine_ls_extinction_method '|F~calc~|/(1 + gI~calc~)'
_refine_ls_goodness_of_fit_obs 2.85
_refine_ls_hydrogen_treatment 'H atoms see text'
_refine_ls_number_parameters 575
_refine_ls_number_reflns 3051
_refine_ls_R_factor_obs 0.055
_refine_ls_shift/esd_max 0.02
_refine_ls_structure_factor_coef F
_refine_ls_weighting_details 'w = 1/\s^2^(F)'
_refine_ls_weighting_scheme calc
_refine_ls_wR_factor_obs 0.068
_reflns_number_observed 3051
_reflns_number_total 5493
_reflns_observed_criterion F>3\s(F)
_cod_data_source_file as1171.cif
_cod_data_source_block as1171a
_cod_depositor_comments
;
The following automatic conversions were performed:

'_refine_ls_weighting_scheme' value 'w = 1/\s^2^(F)' was changed to
'calc'. New tag '_refine_ls_weighting_details' was created. The value
of the new tag was set to 'w = 1/\s^2^(F)'.

Automatic conversion script
Id: cif_fix_values 3143 2015-03-26 13:38:13Z robertas 
;
_cod_original_cell_volume 3500.0(10)
_cod_original_sg_symbol_H-M 'P 21/n'
_cod_original_formula_sum 'C18 H24 N4 O1'
_cod_database_code 2003975

loop_
_symmetry_equiv_pos_as_xyz
x,y,z
1/2+x,1/2-y,1/2+z
-x,-y,-z
1/2-x,1/2+y,1/2-z

loop_
_atom_site_label
_atom_site_fract_x
_atom_site_fract_y
_atom_site_fract_z
_atom_site_B_iso_or_equiv
O7A 0.5753(1) -0.1915(3) 0.6908(2) 8.2(1)
N1A 0.5907(1) -0.1346(3) 0.8311(2) 6.3(1)
N4A 0.6159(2) -0.2878(4) 1.1737(2) 7.5(1)
N4'A 0.7034(2) 0.3510(5) 0.7814(3) 9.8(1)
N8A 0.5365(1) -0.3231(3) 0.7829(2) 6.5(1)
C1A 0.5963(2) -0.1769(4) 0.9180(2) 5.5(1)
C1'A 0.6187(2) -0.0129(4) 0.8159(2) 5.8(1)
C2A 0.5743(2) -0.0983(4) 0.9764(2) 5.8(1)
C2'A 0.6752(2) 0.0228(4) 0.8631(2) 6.3(1)
C3A 0.5813(2) -0.1339(4) 1.0597(2) 5.9(1)
C3'A 0.7030(2) 0.1411(5) 0.8528(2) 6.6(1)
C4A 0.6099(2) -0.2494(4) 1.0901(2) 5.7(1)
C4'A 0.6737(2) 0.2320(4) 0.7928(2) 6.6(1)
C5A 0.6320(2) -0.3297(4) 1.0305(2) 6.4(1)
C5'A 0.6167(2) 0.1963(5) 0.7459(3) 7.5(1)
C6A 0.6262(2) -0.2902(5) 0.9469(2) 6.4(1)
C6'A 0.5895(2) 0.0783(5) 0.7582(2) 7.2(1)
C7A 0.5673(2) -0.2179(4) 0.7635(2) 6.5(1)
C9A 0.5058(2) -0.4120(6) 0.7190(3) 8.1(1)
C41A 0.5910(3) -0.2087(6) 1.2331(3) 9.5(2)
C41'A 0.7649(3) 0.3728(6) 0.8175(3) 10.9(2)
C42A 0.6418(3) -0.4114(5) 1.2024(3) 7.9(1)
C42'A 0.6700(3) 0.4511(7) 0.7324(5) 11.8(2)
O7B 0.4470(1) -0.3289(3) 0.8986(1) 6.6(1)
N1B 0.3509(1) -0.2331(3) 0.8718(2) 5.6(1)
N4B 0.1193(2) -0.1413(4) 0.9674(2) 9.0(1)
N4'B 0.3601(2) -0.1251(4) 0.5279(2) 8.3(1)
N8B 0.3957(2) -0.2977(4) 1.0071(2) 6.9(1)
C1B 0.2929(1) -0.2096(4) 0.8992(2) 5.3(1)
C1'B 0.3540(2) -0.2058(3) 0.7847(2) 5.3(1)
C2B 0.2721(2) -0.0840(4) 0.9079(2) 5.7(1)
C2'B 0.3039(2) -0.2341(4) 0.7228(2) 6.3(1)
C3B 0.2149(2) -0.0615(4) 0.9313(2) 5.8(1)
C3'B 0.3052(2) -0.2070(4) 0.6375(2) 6.7(1)
C4B 0.1765(2) -0.1633(4) 0.9471(2) 6.0(1)
C4'B 0.3574(2) -0.1549(4) 0.6124(2) 6.2(1)
C5B 0.1984(2) -0.2921(5) 0.9382(2) 6.4(1)
C5'B 0.4079(2) -0.1265(4) 0.6762(2) 6.6(1)
C6B 0.2545(2) -0.3126(5) 0.9139(2) 6.3(1)
C6'B 0.4058(2) -0.1514(4) 0.7607(2) 6.0(1)
C7B 0.4009(2) -0.2880(4) 0.9251(2) 5.6(1)
C9B 0.4435(2) -0.3574(6) 1.0689(3) 8.0(1)
C41B 0.1002(2) -0.0109(8) 0.9835(4) 11.9(2)
C41'B 0.3067(3) -0.1624(7) 0.4643(3) 9.9(2)
C42B 0.0806(2) -0.2508(7) 0.9850(4) 11.8(2)
C42'B 0.4188(3) -0.1201(7) 0.5010(3) 10.7(2)
H2A 0.5540(14) -0.0253(31) 0.9560(19) 6.1(9)
H2'A 0.6945(14) -0.0406(32) 0.9095(20) 6.9(8)
H3A 0.5677(12) -0.0754(29) 1.0947(17) 4.8(7)
H3'A 0.7426(15) 0.1555(31) 0.8876(19) 6.7(8)
H5A 0.6540(15) -0.4249(35) 1.0497(19) 7.4(9)
H5'A 0.5923(16) 0.2552(24) 0.7072(22) 8(1)
H6A 0.6401(15) -0.3520(33) 0.9066(21) 7.4(9)
H6'A 0.5517(5) 0.0566(34) 0.7314(20) 7.0(9)
H8A 0.5207(13) -0.3139(30) 0.8289(18) 5.7(8)
H91A 0.4695(17) -0.4325(38) 0.7314(22) 8.0
H92A 0.4780(17) -0.3593(36) 0.6791(22) 8.0
H93A 0.5301(16) -0.4265(38) 0.6851(22) 8.0
H411A 0.6127(17) -0.1288(37) 1.2367(23) 8.0
H411'A 0.777 0.331 0.871 8.0
H412A 0.5478(16) -0.1696(36) 1.2144(22) 8.0
H412'A 0.793 0.321 0.780 8.0
H413A 0.5891(24) -0.2340(51) 1.2797(32) 13(2)
H413'A 0.7802(17) 0.4448(37) 0.8006(22) 8.0
H421A 0.6380(22) -0.4191(48) 1.2529(29) 12(1)
H421'A 0.6301(17) 0.4498(38) 0.7419(23) 8.0
H422A 0.6822(21) -0.4276(49) 1.1875(27) 12(1)
H422'A 0.6963(17) 0.5072(39) 0.7498(23) 8.0
H423A 0.6162(17) -0.4792(37) 1.1698(23) 9(1)
H423'A 0.6403(17) 0.4152(37) 0.6771(21) 8.0
H2B 0.3007(16) -0.0079(36) 0.8945(20) 9(1)
H2'B 0.2673(13) -0.2712(28) 0.7380(17) 5.2(7)
H3B 0.2027(15) 0.0270(35) 0.9373(20) 7(1)
H3'B 0.2700(19) -0.2288(43) 0.6008(25) 10(1)
H5B 0.1684(16) -0.3672(34) 0.9452(20) 8.0
H5'B 0.4484(15) -0.0828(30) 0.6599(18) 6.8(8)
H6B 0.2664(17) -0.3934(38) 0.9077(22) 9(1)
H6'B 0.4404(14) -0.1257(29) 0.8009(18) 5.8(8)
H8B 0.3657(13) -0.2696(30) 1.0213(18) 4.9(8)
H91B 0.4780(17) -0.3019(36) 1.0775(22) 8.0
H92B 0.4639(17) -0.4189(38) 1.0443(22) 8.0
H93B 0.4277(16) -0.3937(36) 1.1117(21) 8.0
H411B 0.1001(16) 0.0459(35) 0.9327(22) 8.0
H411'B 0.3213(21) -0.1410(45) 0.4131(29) 12(1)
H412B 0.1206(16) -0.0329(27) 1.0370(22) 8.0
H412'B 0.2935(25) -0.2475(53) 0.4807(35) 14(2)
H413B 0.0619(16) -0.0006(36) 0.9991(21) 8.0
H413'B 0.2652(20) -0.1104(43) 0.4754(26) 11(1)
H421B 0.0502(16) -0.2122(33) 1.0354(21) 8.0
H421'B 0.4482(17) -0.0797(39) 0.5352(23) 8.0
H422B 0.0382(16) -0.2159(35) 0.9547(21) 8.0
H422'B 0.4218(19) -0.1808(41) 0.4746(25) 8.0
H423B 0.104 -0.300 1.032 8.0
H423'B 0.4206(15) -0.0663(36) 0.4406(21) 8.0

loop_
_geom_angle_atom_site_label_1
_geom_angle_atom_site_label_2
_geom_angle_atom_site_label_3
_geom_angle
_geom_angle_publ_flag
C1A N1A C1'A 117.3(3) yes
C1A N1A C7A 121.6(3) yes
C1'A N1A C7A 120.4(3) yes
N1A C1A C2A 120.0(3) yes
N1A C1A C6A 122.4(3) yes
N1A C1'A C2'A 120.4(3) yes
N1A C1'A C6'A 122.4(3) yes
N4A C4A C3A 123.2(3) yes
N4A C4A C5A 120.5(4) yes
C4A N4A C41A 120.3(4) yes
C4A N4A C42A 122.1(4) yes
C41A N4A C42A 117.4(4) yes
N4'A C4'A C3'A 119.6(4) yes
N4'A C4'A C5'A 123.2(4) yes
C41'A N4'A C4'A 121.4(4) yes
C42'A N4'A C4'A 119.5(4) yes
C42'A N4'A C41'A 119.2(5) yes
N1A C7A O7A 120.3(4) yes
N1A C7A N8A 116.0(3) yes
O7A C7A N8A 123.7(4) yes
C7A N8A C9A 122.1(4) yes
C1B N1B C1'B 117.3(3) yes
C1B N1B C7B 121.7(3) yes
C1'B N1B C7B 120.8(3) yes
N1B C1B C2B 120.8(3) yes
N1B C1B C6B 121.2(3) yes
N1B C1'B C2'B 119.6(3) yes
N1B C1'B C6'B 122.1(3) yes
N4B C4B C3B 121.9(4) yes
N4B C4B C5B 121.1(4) yes
C4B N4B C41B 120.3(4) yes
C4B N4B C42B 120.4(4) yes
C41B N4B C42B 118.7(4) yes
N4'B C4'B C3'B 122.8(4) yes
N4'B C4'B C5'B 120.2(3) yes
C41'B N4'B C4'B 117.2(4) yes
C42'B N4'B C4'B 119.5(4) yes
C42'B N4'B C41'B 116.7(4) yes
N1B C7B O7B 122.0(3) yes
N1B C7B N8B 116.3(3) yes
O7B C7B N8B 121.7(3) yes
C7B N8B C9B 122.0(3) yes

loop_
_geom_bond_atom_site_label_1
_geom_bond_atom_site_label_2
_geom_bond_distance
_geom_bond_publ_flag
N1A C1A 1.441(4) yes
N1A C1'A 1.421(4) yes
N1A C7A 1.400(4) yes
N4A C4A 1.378(4) yes
N4A C41A 1.423(6) yes
N4A C42A 1.423(6) yes
N4'A C4'A 1.400(5) yes
N4'A C41'A 1.385(6) yes
N4'A C42'A 1.409(7) yes
C7A O7A 1.235(4) yes
C7A N8A 1.329(5) yes
N8A C9A 1.442(5) yes
N1B C1B 1.428(4) yes
N1B C1'B 1.436(4) yes
N1B C7B 1.383(4) yes
N4B C4B 1.361(4) yes
N4B C41B 1.428(7) yes
N4B C42B 1.455(6) yes
N4'B C4'B 1.397(4) yes
N4'B C41'B 1.458(6) yes
N4'B C42'B 1.421(6) yes
C7B O7B 1.227(4) yes
C7B N8B 1.341(4) yes
N8B C9B 1.441(5) yes

loop_
_geom_torsion_atom_site_label_1
_geom_torsion_atom_site_label_2
_geom_torsion_atom_site_label_3
_geom_torsion_atom_site_label_4
_geom_torsion
_geom_torsion_publ_flag
C3A C4A N4A C41A 1.5(6) yes
C5A C4A N4A C42A -3.1(6) yes
C3'A C4'A N4'A C41'A 10.6(6) yes
C5'A C4'A N4'A C42'A 12.5(7) yes
O7A C7A N1A C1'A 6.0(5) yes
N8A C7A N1A C1A 16.3(5) yes
C6A C1A N1A C7A 52.3(4) yes
C6'A C1'A N1A C7A 52.2(4) yes
O7A C7A N8A C9A -4.4(6) yes
N1A C7A N8A C9A 175.2(3) yes
C3B C4B N4B C41B -7.9(6) yes
C5B C4B N4B C42B 3.4(6) yes
C3'B C4'B N4'B C41'B -5.4(6) yes
C5'B C4'B N4'B C42'B 26.7(6) yes
O7B C7B N1B C1'B -8.3(5) yes
N8B C7B N1B C1B -10.7(5) yes
C6B C1B N1B C7B -70.1(4) yes
C6'B C1'B N1B C7B -42.5(5) yes
O7B C7B N8B C9B -0.4(6) yes
N1B C7B N8B C9B 177.7(4) yes
